data_7159343
loop_
_publ_author_name
'Guo, Honghong'
'Lin, Jianying'
'Liu, Qiang'
'Li, Xing'

_publ_section_title
;
 Construction of 1,2-dihydro-1,3,5-triazines <i>via</i> reactions
 involving amidines.
;
_journal_issue 20
_journal_name_full 'Organic &amp; biomolecular chemistry'
_journal_page_first 4269
_journal_page_last 4275
_journal_paper_doi 10.1039/d3ob00283g
_journal_volume 21
_journal_year 2023
_chemical_formula_moiety 'C27 H19 F2 N3'
_chemical_formula_sum 'C27 H19 F2 N3'
_chemical_formula_weight 423.45
_space_group_crystal_system monoclinic
_space_group_IT_number 14
_space_group_name_Hall '-P 2yn'
_space_group_name_H-M_alt 'P 1 21/n 1'
_atom_sites_solution_hydrogens geom
_atom_sites_solution_primary dual
_audit_creation_date 2022-10-12
_audit_creation_method
;
Olex2 1.3-ac4
(compiled 2018.12.18 svn.r3554 for Rigaku Oxford Diffraction, GUI svn.r1)
;
_audit_update_record
;
2022-12-06 deposited with the CCDC.	2023-04-26 downloaded from the CCDC.
;
_cell_angle_alpha 90
_cell_angle_beta 103.307(2)
_cell_angle_gamma 90
_cell_formula_units_Z 4
_cell_length_a 10.1865(2)
_cell_length_b 11.3004(2)
_cell_length_c 19.1635(4)
_cell_measurement_reflns_used 5785
_cell_measurement_temperature 293(2)
_cell_measurement_theta_max 71.0480
_cell_measurement_theta_min 4.5520
_cell_volume 2146.71(7)
_computing_cell_refinement 'CrysAlisPro 1.171.40.53 (Rigaku OD, 2019)'
_computing_data_collection 'CrysAlisPro 1.171.40.53 (Rigaku OD, 2019)'
_computing_data_reduction 'CrysAlisPro 1.171.40.53 (Rigaku OD, 2019)'
_computing_molecular_graphics 'Olex2 (Dolomanov et al., 2009)'
_computing_publication_material 'Olex2 (Dolomanov et al., 2009)'
_computing_structure_refinement 'ShelXL (Sheldrick, 2015)'
_computing_structure_solution 'ShelXT (Sheldrick, 2015)'
_diffrn_ambient_temperature 293(2)
_diffrn_detector 'CCD plate'
_diffrn_detector_area_resol_mean 8.0521
_diffrn_detector_type EosS2
_diffrn_measured_fraction_theta_full 0.998
_diffrn_measured_fraction_theta_max 0.977
_diffrn_measurement_details
;
List of Runs (angles in degrees, time in seconds):

  # Type    Start    End  Width  t~exp~   \w     \q     \k     \f   Frames
#--------------------------------------------------------------------------
  1  \w   -102.00 -13.00   1.00    1.00    --  -35.62 147.00  11.00   89
  2  \w    -69.00 -44.00   1.00    1.00    --  -35.62 124.00-153.00   25
  3  \w     31.00  56.00   1.00    1.00    --   35.62-124.00 127.00   25
  4  \w    103.00 128.00   1.00    1.24    --  107.12 147.00  11.00   25
  5  \w     42.00 115.00   1.00    1.24    --  107.12-124.00 127.00   73
  6  \w    111.00 136.00   1.00    1.24    --  107.12 124.00-153.00   25
  7  \w     86.00 113.00   1.00    1.24    --  107.12-147.00 -37.00   27
  8  \w    -93.00 -40.00   1.00    1.00    --  -35.62 178.00-120.00   53
  9  \w   -102.00 -20.00   1.00    1.00    --  -35.62 -57.00 -90.00   82
 10  \w     20.00  99.00   1.00    1.00    --   35.62  57.00  30.00   79
 11  \w     24.00  72.00   1.00    1.00    --   35.62 -99.00 -60.00   48
 12  \w     81.00 106.00   1.00    1.24    --  107.12 -95.00   0.00   25
 13  \w     49.00  80.00   1.00    1.24    --  107.12 -95.00 -30.00   31
 14  \w    119.00 174.00   1.00    1.24    --  107.12  45.00-150.00   55
 15  \w     90.00 176.00   1.00    1.24    --  107.12  45.00   0.00   86
 16  \w     48.00 110.00   1.00    1.24    --  107.12 -95.00 150.00   62
 17  \w    100.00 175.00   1.00    1.24    --  107.12 111.00  30.00   75
 18  \w    102.00 167.00   1.00    1.24    --  107.12 111.00 150.00   65
 19  \w    133.00 169.00   1.00    1.24    --  107.12 111.00  60.00   36
 20  \w    103.00 128.00   1.00    1.24    --  107.12  61.00 -60.00   25
 21  \w     37.00 120.00   1.00    1.24    --  107.12 -30.00  60.00   83
;
_diffrn_measurement_device 'four-circle diffractometer'
_diffrn_measurement_device_type 'SuperNova, Dual, Cu at home/near, EosS2'
_diffrn_measurement_method '\w scans'
_diffrn_orient_matrix_type 'CrysAlisPro convention (1999,Acta A55,543-557)'
_diffrn_orient_matrix_UB_11 -0.0315789000
_diffrn_orient_matrix_UB_12 -0.1329409000
_diffrn_orient_matrix_UB_13 -0.0117631000
_diffrn_orient_matrix_UB_21 -0.1040308000
_diffrn_orient_matrix_UB_22 0.0286884000
_diffrn_orient_matrix_UB_23 -0.0699740000
_diffrn_orient_matrix_UB_31 0.1109060000
_diffrn_orient_matrix_UB_32 -0.0108180000
_diffrn_orient_matrix_UB_33 -0.0423053000
_diffrn_radiation_monochromator mirror
_diffrn_radiation_probe x-ray
_diffrn_radiation_type CuK\a
_diffrn_radiation_wavelength 1.54184
_diffrn_reflns_av_R_equivalents 0.0351
_diffrn_reflns_av_unetI/netI 0.0344
_diffrn_reflns_Laue_measured_fraction_full 0.998
_diffrn_reflns_Laue_measured_fraction_max 0.977
_diffrn_reflns_limit_h_max 12
_diffrn_reflns_limit_h_min -9
_diffrn_reflns_limit_k_max 13
_diffrn_reflns_limit_k_min -13
_diffrn_reflns_limit_l_max 20
_diffrn_reflns_limit_l_min -23
_diffrn_reflns_number 10518
_diffrn_reflns_point_group_measured_fraction_full 0.998
_diffrn_reflns_point_group_measured_fraction_max 0.977
_diffrn_reflns_theta_full 67.684
_diffrn_reflns_theta_max 71.497
_diffrn_reflns_theta_min 4.544
_diffrn_source 'micro-focus sealed X-ray tube'
_diffrn_source_type 'SuperNova (Cu) X-ray Source'
_exptl_absorpt_coefficient_mu 0.737
_exptl_absorpt_correction_T_max 1.00000
_exptl_absorpt_correction_T_min 0.74233
_exptl_absorpt_correction_type multi-scan
_exptl_absorpt_process_details
;
CrysAlisPro 1.171.40.53 (Rigaku Oxford Diffraction, 2019)
Empirical absorption correction using spherical harmonics,
 implemented in SCALE3 ABSPACK scaling algorithm.
;
_exptl_crystal_density_diffrn 1.310
_exptl_crystal_F_000 880
_refine_diff_density_max 0.254
_refine_diff_density_min -0.414
_refine_diff_density_rms 0.097
_refine_ls_extinction_method none
_refine_ls_goodness_of_fit_ref 1.097
_refine_ls_hydrogen_treatment constr
_refine_ls_matrix_type full
_refine_ls_number_parameters 289
_refine_ls_number_reflns 4088
_refine_ls_number_restraints 0
_refine_ls_restrained_S_all 1.097
_refine_ls_R_factor_all 0.0638
_refine_ls_R_factor_gt 0.0578
_refine_ls_shift/su_max 0.002
_refine_ls_shift/su_mean 0.000
_refine_ls_structure_factor_coef Fsqd
_refine_ls_weighting_details 'w=1/[\s^2^(Fo^2^)+(0.0803P)^2^+0.4810P] where P=(Fo^2^+2Fc^2^)/3'
_refine_ls_weighting_scheme calc
_refine_ls_wR_factor_gt 0.1521
_refine_ls_wR_factor_ref 0.1584
_reflns_Friedel_coverage 0.000
_reflns_number_gt 3534
_reflns_number_total 4088
_reflns_threshold_expression 'I > 2\s(I)'
_cod_data_source_file d3ob00283g2.cif
_cod_data_source_block yhb-2-20221012
_cod_depositor_comments 'Adding full bibliography for 7159343--7159344.cif.'
_cod_database_code 7159343
_shelx_shelxl_version_number 2018/3
_chemical_oxdiff_formula 'C1 H1 F1 N1 O1'
_shelx_space_group_comment
;
The symmetry employed for this shelxl refinement is uniquely defined
by the following loop, which should always be used as a source of
symmetry information in preference to the above space-group names.
They are only intended as comments.
;
_diffrn_oxdiff_digest_frames
;
01473b9dfc98ce9f966b3a0889676fd31800030107c
;
_reflns_odcompleteness_completeness 99.90
_reflns_odcompleteness_iscentric 1
_reflns_odcompleteness_theta 66.97
_olex2_refinement_description
;
1. Fixed Uiso
 At 1.2 times of:
  All C(H) groups
2.a Ternary CH refined with riding coordinates:
 C6(H6)
2.b Aromatic/amide H refined with riding coordinates:
 C14(H14), C8(H8), C25(H25), C12(H12), C21(H21), C23(H23), C32(H32), C18(H18),
 C28(H28), C22(H22), C16(H16), C17(H17), C11(H11), C9(H9), C10(H10), C31(H31),
 C29(H29), C30(H30)
;
_olex2_date_sample_data_collection 2022-10-12
_olex2_submission_special_instructions 'No special instructions were received'
_oxdiff_exptl_absorpt_empirical_details
;
Empirical correction (ABSPACK) includes:
- Absorption correction using spherical harmonics
- Frame scaling
;
_oxdiff_exptl_absorpt_empirical_full_max 2.151
_oxdiff_exptl_absorpt_empirical_full_min 0.493

loop_
_space_group_symop_operation_xyz
'x, y, z'
'-x+1/2, y+1/2, -z+1/2'
'-x, -y, -z'
'x-1/2, -y-1/2, z-1/2'

loop_
_atom_site_label
_atom_site_type_symbol
_atom_site_fract_x
_atom_site_fract_y
_atom_site_fract_z
_atom_site_U_iso_or_equiv
_atom_site_adp_type
_atom_site_occupancy
_atom_site_site_symmetry_order
_atom_site_calc_flag
_atom_site_refinement_flags_posn
_atom_site_refinement_flags_adp
_atom_site_refinement_flags_occupancy
_atom_site_disorder_assembly
_atom_site_disorder_group
F19 F 0.07484(13) 0.12754(12) 0.04601(8) 0.0709(4) Uani 1 1 d . . . . .
F26 F 0.79983(16) 0.40688(14) 0.46585(7) 0.0757(4) Uani 1 1 d . . . . .
N1 N 0.63667(13) 0.53561(13) 0.15531(8) 0.0348(3) Uani 1 1 d . . . . .
N3 N 0.49684(14) 0.44797(13) 0.22139(8) 0.0370(3) Uani 1 1 d . . . . .
N5 N 0.43068(14) 0.44090(12) 0.09332(8) 0.0366(3) Uani 1 1 d . . . . .
C7 C 0.76898(16) 0.53455(15) 0.14171(9) 0.0346(4) Uani 1 1 d . . . . .
C4 C 0.42144(15) 0.40570(15) 0.15582(9) 0.0336(4) Uani 1 1 d . . . . .
C2 C 0.60866(16) 0.50145(14) 0.21870(9) 0.0334(4) Uani 1 1 d . . . . .
C6 C 0.51847(16) 0.54303(14) 0.09424(9) 0.0341(4) Uani 1 1 d . . . . .
H6 H 0.551618 0.540901 0.050139 0.041 Uiso 1 1 calc R . . . .
C13 C 0.32679(16) 0.30776(15) 0.16184(10) 0.0360(4) Uani 1 1 d . . . . .
C27 C 0.43770(17) 0.65626(16) 0.09318(10) 0.0393(4) Uani 1 1 d . . . . .
C20 C 0.70540(16) 0.52821(15) 0.28748(9) 0.0355(4) Uani 1 1 d . . . . .
C14 C 0.24415(17) 0.26144(16) 0.09981(10) 0.0405(4) Uani 1 1 d . . . . .
H14 H 0.247818 0.290506 0.054902 0.049 Uiso 1 1 calc R . . . .
C8 C 0.80593(19) 0.62243(18) 0.09992(11) 0.0460(4) Uani 1 1 d . . . . .
H8 H 0.746067 0.683113 0.081842 0.055 Uiso 1 1 calc R . . . .
C25 C 0.70848(18) 0.45450(16) 0.34552(10) 0.0411(4) Uani 1 1 d . . . . .
H25 H 0.653302 0.388037 0.340892 0.049 Uiso 1 1 calc R . . . .
C12 C 0.8578(2) 0.44411(18) 0.16838(11) 0.0474(5) Uani 1 1 d . . . . .
H12 H 0.832591 0.384296 0.195978 0.057 Uiso 1 1 calc R . . . .
C15 C 0.15678(18) 0.17146(17) 0.10658(12) 0.0473(5) Uani 1 1 d . . . . .
C21 C 0.7883(2) 0.62828(17) 0.29596(11) 0.0457(4) Uani 1 1 d . . . . .
H21 H 0.787638 0.677978 0.257199 0.055 Uiso 1 1 calc R . . . .
C24 C 0.7942(2) 0.48106(18) 0.40998(10) 0.0473(5) Uani 1 1 d . . . . .
C23 C 0.8761(2) 0.57948(19) 0.42009(11) 0.0516(5) Uani 1 1 d . . . . .
H23 H 0.932650 0.595754 0.464513 0.062 Uiso 1 1 calc R . . . .
C32 C 0.3158(2) 0.6646(2) 0.04242(13) 0.0553(5) Uani 1 1 d . . . . .
H32 H 0.286737 0.602160 0.011057 0.066 Uiso 1 1 calc R . . . .
C18 C 0.3194(2) 0.26165(19) 0.22814(11) 0.0496(5) Uani 1 1 d . . . . .
H18 H 0.374609 0.291875 0.269868 0.060 Uiso 1 1 calc R . . . .
C28 C 0.4795(3) 0.75027(18) 0.13875(13) 0.0577(5) Uani 1 1 d . . . . .
H28 H 0.561352 0.745963 0.172369 0.069 Uiso 1 1 calc R . . . .
C22 C 0.8714(2) 0.6530(2) 0.36231(12) 0.0541(5) Uani 1 1 d . . . . .
H22 H 0.925022 0.720557 0.367960 0.065 Uiso 1 1 calc R . . . .
C16 C 0.1475(2) 0.12437(19) 0.17108(13) 0.0556(5) Uani 1 1 d . . . . .
H16 H 0.087515 0.063285 0.173568 0.067 Uiso 1 1 calc R . . . .
C17 C 0.2300(2) 0.1707(2) 0.23217(13) 0.0596(6) Uani 1 1 d . . . . .
H17 H 0.225693 0.140490 0.276746 0.071 Uiso 1 1 calc R . . . .
C11 C 0.9844(2) 0.4435(2) 0.15363(13) 0.0632(6) Uani 1 1 d . . . . .
H11 H 1.045075 0.383543 0.172120 0.076 Uiso 1 1 calc R . . . .
C9 C 0.9323(2) 0.6196(2) 0.08517(13) 0.0623(6) Uani 1 1 d . . . . .
H9 H 0.957339 0.678434 0.056882 0.075 Uiso 1 1 calc R . . . .
C10 C 1.0215(2) 0.5304(3) 0.11198(13) 0.0671(7) Uani 1 1 d . . . . .
H10 H 1.106525 0.528914 0.101930 0.080 Uiso 1 1 calc R . . . .
C31 C 0.2379(2) 0.7656(3) 0.03860(17) 0.0759(8) Uani 1 1 d . . . . .
H31 H 0.156943 0.771036 0.004349 0.091 Uiso 1 1 calc R . . . .
C29 C 0.4008(4) 0.8511(2) 0.13491(18) 0.0799(8) Uani 1 1 d . . . . .
H29 H 0.429723 0.914135 0.165851 0.096 Uiso 1 1 calc R . . . .
C30 C 0.2791(3) 0.8579(2) 0.08500(19) 0.0851(10) Uani 1 1 d . . . . .
H30 H 0.225262 0.924874 0.082879 0.102 Uiso 1 1 calc R . . . .

loop_
_atom_site_aniso_label
_atom_site_aniso_U_11
_atom_site_aniso_U_22
_atom_site_aniso_U_33
_atom_site_aniso_U_23
_atom_site_aniso_U_13
_atom_site_aniso_U_12
F19 0.0555(7) 0.0650(8) 0.0834(9) -0.0095(7) -0.0019(7) -0.0230(6)
F26 0.0957(10) 0.0723(9) 0.0488(7) 0.0162(6) -0.0046(7) -0.0184(8)
N1 0.0268(6) 0.0385(7) 0.0396(7) 0.0027(6) 0.0086(6) 0.0008(6)
N3 0.0325(7) 0.0384(8) 0.0415(8) -0.0042(6) 0.0112(6) -0.0014(6)
N5 0.0321(7) 0.0328(7) 0.0433(8) 0.0013(6) 0.0054(6) 0.0000(6)
C7 0.0288(7) 0.0349(8) 0.0406(9) -0.0012(7) 0.0090(6) 0.0000(6)
C4 0.0272(7) 0.0304(8) 0.0440(9) -0.0012(7) 0.0101(6) 0.0036(6)
C2 0.0305(7) 0.0308(8) 0.0402(9) -0.0010(7) 0.0106(7) 0.0017(6)
C6 0.0298(7) 0.0346(8) 0.0372(8) 0.0035(7) 0.0062(6) 0.0013(7)
C13 0.0275(7) 0.0325(8) 0.0489(9) 0.0011(7) 0.0109(7) 0.0034(6)
C27 0.0354(8) 0.0358(9) 0.0504(10) 0.0112(8) 0.0171(7) 0.0036(7)
C20 0.0321(8) 0.0345(8) 0.0406(9) -0.0036(7) 0.0098(7) -0.0012(7)
C14 0.0328(8) 0.0369(9) 0.0519(10) 0.0012(8) 0.0098(7) 0.0000(7)
C8 0.0403(9) 0.0466(10) 0.0519(10) 0.0109(9) 0.0121(8) -0.0009(8)
C25 0.0401(9) 0.0374(9) 0.0451(10) -0.0013(8) 0.0087(8) -0.0058(7)
C12 0.0428(10) 0.0440(10) 0.0578(11) 0.0088(9) 0.0168(8) 0.0090(8)
C15 0.0328(8) 0.0399(10) 0.0669(12) -0.0043(9) 0.0070(8) -0.0027(7)
C21 0.0486(10) 0.0404(10) 0.0486(10) 0.0005(8) 0.0120(8) -0.0108(8)
C24 0.0499(10) 0.0463(10) 0.0430(10) 0.0031(8) 0.0054(8) -0.0019(8)
C23 0.0462(10) 0.0550(12) 0.0479(10) -0.0090(9) -0.0007(8) -0.0065(9)
C32 0.0388(10) 0.0515(12) 0.0744(14) 0.0172(11) 0.0106(9) 0.0083(9)
C18 0.0459(10) 0.0517(11) 0.0517(11) 0.0035(9) 0.0123(9) -0.0077(9)
C28 0.0686(13) 0.0397(10) 0.0651(13) 0.0028(9) 0.0161(11) 0.0059(10)
C22 0.0491(11) 0.0502(11) 0.0609(12) -0.0082(10) 0.0081(9) -0.0176(9)
C16 0.0442(10) 0.0431(11) 0.0829(15) 0.0052(11) 0.0216(10) -0.0078(8)
C17 0.0588(12) 0.0589(13) 0.0643(13) 0.0134(11) 0.0208(11) -0.0101(11)
C11 0.0425(11) 0.0748(16) 0.0745(15) 0.0098(13) 0.0179(10) 0.0211(11)
C9 0.0468(11) 0.0812(16) 0.0627(13) 0.0159(12) 0.0206(10) -0.0106(11)
C10 0.0354(10) 0.102(2) 0.0688(14) 0.0072(14) 0.0220(10) 0.0039(11)
C31 0.0502(12) 0.0707(17) 0.110(2) 0.0413(16) 0.0250(13) 0.0247(12)
C29 0.115(2) 0.0394(12) 0.096(2) 0.0035(12) 0.0455(19) 0.0188(14)
C30 0.096(2) 0.0558(15) 0.121(2) 0.0374(17) 0.060(2) 0.0394(15)

loop_
_atom_type_symbol
_atom_type_description
_atom_type_scat_dispersion_real
_atom_type_scat_dispersion_imag
_atom_type_scat_source
C C 0.0181 0.0091 'International Tables Vol C Tables 4.2.6.8 and 6.1.1.4'
H H 0.0000 0.0000 'International Tables Vol C Tables 4.2.6.8 and 6.1.1.4'
F F 0.0727 0.0534 'International Tables Vol C Tables 4.2.6.8 and 6.1.1.4'
N N 0.0311 0.0180 'International Tables Vol C Tables 4.2.6.8 and 6.1.1.4'

loop_
_geom_angle_atom_site_label_1
_geom_angle_atom_site_label_2
_geom_angle_atom_site_label_3
_geom_angle
_geom_angle_site_symmetry_1
_geom_angle_site_symmetry_3
_geom_angle_publ_flag
C7 N1 C6 119.15(13) . . ?
C2 N1 C7 123.93(14) . . ?
C2 N1 C6 114.96(13) . . ?
C2 N3 C4 115.35(14) . . ?
C4 N5 C6 114.19(14) . . ?
C8 C7 N1 119.57(15) . . ?
C8 C7 C12 120.23(16) . . ?
C12 C7 N1 120.17(16) . . ?
N3 C4 C13 114.57(14) . . ?
N5 C4 N3 126.08(15) . . ?
N5 C4 C13 119.30(15) . . ?
N1 C2 C20 120.02(14) . . ?
N3 C2 N1 122.04(15) . . ?
N3 C2 C20 117.91(15) . . ?
N1 C6 H6 107.6 . . ?
N1 C6 C27 113.52(14) . . ?
N5 C6 N1 110.55(13) . . ?
N5 C6 H6 107.6 . . ?
N5 C6 C27 109.75(13) . . ?
C27 C6 H6 107.6 . . ?
C14 C13 C4 119.25(16) . . ?
C14 C13 C18 119.36(16) . . ?
C18 C13 C4 121.39(16) . . ?
C32 C27 C6 117.36(17) . . ?
C28 C27 C6 123.58(17) . . ?
C28 C27 C32 119.06(19) . . ?
C25 C20 C2 118.60(15) . . ?
C25 C20 C21 119.47(16) . . ?
C21 C20 C2 121.87(16) . . ?
C13 C14 H14 120.8 . . ?
C15 C14 C13 118.34(18) . . ?
C15 C14 H14 120.8 . . ?
C7 C8 H8 120.2 . . ?
C9 C8 C7 119.56(19) . . ?
C9 C8 H8 120.2 . . ?
C20 C25 H25 120.5 . . ?
C24 C25 C20 118.93(17) . . ?
C24 C25 H25 120.5 . . ?
C7 C12 H12 120.3 . . ?
C7 C12 C11 119.35(19) . . ?
C11 C12 H12 120.3 . . ?
F19 C15 C14 118.22(19) . . ?
F19 C15 C16 118.22(18) . . ?
C16 C15 C14 123.56(19) . . ?
C20 C21 H21 120.1 . . ?
C22 C21 C20 119.70(18) . . ?
C22 C21 H21 120.1 . . ?
F26 C24 C25 118.68(18) . . ?
F26 C24 C23 118.44(18) . . ?
C25 C24 C23 122.88(18) . . ?
C24 C23 H23 121.1 . . ?
C22 C23 C24 117.84(19) . . ?
C22 C23 H23 121.1 . . ?
C27 C32 H32 119.9 . . ?
C31 C32 C27 120.1(2) . . ?
C31 C32 H32 119.9 . . ?
C13 C18 H18 119.9 . . ?
C17 C18 C13 120.2(2) . . ?
C17 C18 H18 119.9 . . ?
C27 C28 H28 119.7 . . ?
C27 C28 C29 120.6(2) . . ?
C29 C28 H28 119.7 . . ?
C21 C22 H22 119.4 . . ?
C23 C22 C21 121.16(18) . . ?
C23 C22 H22 119.4 . . ?
C15 C16 H16 121.2 . . ?
C15 C16 C17 117.65(19) . . ?
C17 C16 H16 121.2 . . ?
C18 C17 H17 119.5 . . ?
C16 C17 C18 120.9(2) . . ?
C16 C17 H17 119.5 . . ?
C12 C11 H11 119.7 . . ?
C10 C11 C12 120.6(2) . . ?
C10 C11 H11 119.7 . . ?
C8 C9 H9 119.8 . . ?
C10 C9 C8 120.5(2) . . ?
C10 C9 H9 119.8 . . ?
C11 C10 C9 119.72(19) . . ?
C11 C10 H10 120.1 . . ?
C9 C10 H10 120.1 . . ?
C32 C31 H31 119.8 . . ?
C30 C31 C32 120.5(3) . . ?
C30 C31 H31 119.8 . . ?
C28 C29 H29 120.1 . . ?
C30 C29 C28 119.9(3) . . ?
C30 C29 H29 120.1 . . ?
C31 C30 C29 119.9(2) . . ?
C31 C30 H30 120.1 . . ?
C29 C30 H30 120.1 . . ?

loop_
_geom_bond_atom_site_label_1
_geom_bond_atom_site_label_2
_geom_bond_distance
_geom_bond_site_symmetry_2
_geom_bond_publ_flag
F19 C15 1.358(2) . ?
F26 C24 1.351(2) . ?
N1 C7 1.430(2) . ?
N1 C2 1.366(2) . ?
N1 C6 1.476(2) . ?
N3 C4 1.397(2) . ?
N3 C2 1.301(2) . ?
N5 C4 1.286(2) . ?
N5 C6 1.458(2) . ?
C7 C8 1.381(2) . ?
C7 C12 1.382(2) . ?
C4 C13 1.490(2) . ?
C2 C20 1.484(2) . ?
C6 H6 0.9800 . ?
C6 C27 1.519(2) . ?
C13 C14 1.391(2) . ?
C13 C18 1.391(3) . ?
C27 C32 1.394(3) . ?
C27 C28 1.379(3) . ?
C20 C25 1.384(2) . ?
C20 C21 1.398(2) . ?
C14 H14 0.9300 . ?
C14 C15 1.377(3) . ?
C8 H8 0.9300 . ?
C8 C9 1.381(3) . ?
C25 H25 0.9300 . ?
C25 C24 1.372(3) . ?
C12 H12 0.9300 . ?
C12 C11 1.383(3) . ?
C15 C16 1.369(3) . ?
C21 H21 0.9300 . ?
C21 C22 1.384(3) . ?
C24 C23 1.377(3) . ?
C23 H23 0.9300 . ?
C23 C22 1.377(3) . ?
C32 H32 0.9300 . ?
C32 C31 1.382(3) . ?
C18 H18 0.9300 . ?
C18 C17 1.388(3) . ?
C28 H28 0.9300 . ?
C28 C29 1.386(3) . ?
C22 H22 0.9300 . ?
C16 H16 0.9300 . ?
C16 C17 1.378(3) . ?
C17 H17 0.9300 . ?
C11 H11 0.9300 . ?
C11 C10 1.372(3) . ?
C9 H9 0.9300 . ?
C9 C10 1.375(4) . ?
C10 H10 0.9300 . ?
C31 H31 0.9300 . ?
C31 C30 1.372(4) . ?
C29 H29 0.9300 . ?
C29 C30 1.383(5) . ?
C30 H30 0.9300 . ?

loop_
_geom_torsion_atom_site_label_1
_geom_torsion_atom_site_label_2
_geom_torsion_atom_site_label_3
_geom_torsion_atom_site_label_4
_geom_torsion
_geom_torsion_site_symmetry_1
_geom_torsion_site_symmetry_2
_geom_torsion_site_symmetry_3
_geom_torsion_site_symmetry_4
_geom_torsion_publ_flag
F19 C15 C16 C17 -179.25(19) . . . . ?
F26 C24 C23 C22 178.7(2) . . . . ?
N1 C7 C8 C9 -178.22(19) . . . . ?
N1 C7 C12 C11 178.88(19) . . . . ?
N1 C2 C20 C25 -152.53(16) . . . . ?
N1 C2 C20 C21 30.5(2) . . . . ?
N1 C6 C27 C32 -172.58(15) . . . . ?
N1 C6 C27 C28 8.3(2) . . . . ?
N3 C4 C13 C14 178.21(14) . . . . ?
N3 C4 C13 C18 -1.9(2) . . . . ?
N3 C2 C20 C25 29.2(2) . . . . ?
N3 C2 C20 C21 -147.77(17) . . . . ?
N5 C4 C13 C14 -4.0(2) . . . . ?
N5 C4 C13 C18 175.91(16) . . . . ?
N5 C6 C27 C32 -48.3(2) . . . . ?
N5 C6 C27 C28 132.54(18) . . . . ?
C7 N1 C2 N3 -145.19(17) . . . . ?
C7 N1 C2 C20 36.6(2) . . . . ?
C7 N1 C6 N5 121.01(15) . . . . ?
C7 N1 C6 C27 -115.16(16) . . . . ?
C7 C8 C9 C10 -0.3(4) . . . . ?
C7 C12 C11 C10 -1.1(4) . . . . ?
C4 N3 C2 N1 13.1(2) . . . . ?
C4 N3 C2 C20 -168.71(14) . . . . ?
C4 N5 C6 N1 37.38(19) . . . . ?
C4 N5 C6 C27 -88.60(17) . . . . ?
C4 C13 C14 C15 -179.60(15) . . . . ?
C4 C13 C18 C17 179.79(18) . . . . ?
C2 N1 C7 C8 -144.02(18) . . . . ?
C2 N1 C7 C12 38.0(3) . . . . ?
C2 N1 C6 N5 -43.65(19) . . . . ?
C2 N1 C6 C27 80.18(18) . . . . ?
C2 N3 C4 N5 -20.2(2) . . . . ?
C2 N3 C4 C13 157.33(14) . . . . ?
C2 C20 C25 C24 -177.70(16) . . . . ?
C2 C20 C21 C22 176.34(17) . . . . ?
C6 N1 C7 C8 52.8(2) . . . . ?
C6 N1 C7 C12 -125.22(18) . . . . ?
C6 N1 C2 N3 18.6(2) . . . . ?
C6 N1 C2 C20 -159.56(14) . . . . ?
C6 N5 C4 N3 -7.1(2) . . . . ?
C6 N5 C4 C13 175.45(13) . . . . ?
C6 C27 C32 C31 -179.78(18) . . . . ?
C6 C27 C28 C29 -180.0(2) . . . . ?
C13 C14 C15 F19 179.07(16) . . . . ?
C13 C14 C15 C16 -0.5(3) . . . . ?
C13 C18 C17 C16 0.1(3) . . . . ?
C27 C32 C31 C30 -0.6(4) . . . . ?
C27 C28 C29 C30 0.0(4) . . . . ?
C20 C25 C24 F26 -178.00(18) . . . . ?
C20 C25 C24 C23 1.3(3) . . . . ?
C20 C21 C22 C23 1.3(3) . . . . ?
C14 C13 C18 C17 -0.3(3) . . . . ?
C14 C15 C16 C17 0.3(3) . . . . ?
C8 C7 C12 C11 0.9(3) . . . . ?
C8 C9 C10 C11 0.1(4) . . . . ?
C25 C20 C21 C22 -0.6(3) . . . . ?
C25 C24 C23 C22 -0.6(3) . . . . ?
C12 C7 C8 C9 -0.2(3) . . . . ?
C12 C11 C10 C9 0.6(4) . . . . ?
C15 C16 C17 C18 -0.1(3) . . . . ?
C21 C20 C25 C24 -0.7(3) . . . . ?
C24 C23 C22 C21 -0.7(3) . . . . ?
C32 C27 C28 C29 0.9(3) . . . . ?
C32 C31 C30 C29 1.4(4) . . . . ?
C18 C13 C14 C15 0.5(3) . . . . ?
C28 C27 C32 C31 -0.6(3) . . . . ?
C28 C29 C30 C31 -1.2(4) . . . . ?
